data_7227226
loop_
_publ_author_name
'Luo, Hua-Ying'
'Li, Jin-Yu'
'Li, Yue'
'Zhang, Li'
'Li, Jin-Yao'
'jia, dianzeng'
'Xu, Guan-Cheng'

_publ_section_title
;
 Cadmium(II) complexes with 4-acyl pyrazolone derivative and co-ligands:
 crystal structure and antitumor activity
;
_journal_name_full 'RSC Adv.'
_journal_paper_doi 10.1039/C6RA23938B
_journal_year 2016
_chemical_formula_sum 'C22 H17 Cl N4 O2 S'
_chemical_formula_weight 436.91
_chemical_name_systematic
; 
 ? 
;
_space_group_IT_number 14
_symmetry_cell_setting monoclinic
_symmetry_space_group_name_Hall '-P 2ybc'
_symmetry_space_group_name_H-M 'P 1 21/c 1'
_atom_sites_solution_hydrogens geom
_atom_sites_solution_primary direct
_atom_sites_solution_secondary difmap
_audit_creation_method SHELXL-97
_audit_update_record
;
2016-09-25 deposited with the CCDC.
2016-12-01 downloaded from the CCDC.
;
_cell_angle_alpha 90.00
_cell_angle_beta 112.803(2)
_cell_angle_gamma 90.00
_cell_formula_units_Z 4
_cell_length_a 11.1799(11)
_cell_length_b 22.336(2)
_cell_length_c 8.8940(9)
_cell_measurement_reflns_used 8156
_cell_measurement_temperature 120(2)
_cell_measurement_theta_max 27.2650
_cell_measurement_theta_min 2.6464
_cell_volume 2047.4(3)
_computing_cell_refinement 'Bruker SMART APEX II'
_computing_data_collection 'Bruker SMART APEX II'
_computing_data_reduction 'Bruker SAINT'
_computing_molecular_graphics 'Bruker SHELXTL'
_computing_publication_material 'Bruker SHELXTL'
_computing_structure_refinement 'SHELXL-97 (Sheldrick, 1997)'
_computing_structure_solution 'SHELXS-97 (Sheldrick, 1990)'
_diffrn_ambient_temperature 120(2)
_diffrn_measured_fraction_theta_full 0.998
_diffrn_measured_fraction_theta_max 0.998
_diffrn_measurement_device_type 'Bruker APEX-II CCD'
_diffrn_measurement_method 'phi and omega scans'
_diffrn_radiation_monochromator graphite
_diffrn_radiation_source 'fine-focus sealed tube'
_diffrn_radiation_type MoK\a
_diffrn_radiation_wavelength 0.71073
_diffrn_reflns_av_R_equivalents 0.0505
_diffrn_reflns_av_sigmaI/netI 0.0366
_diffrn_reflns_limit_h_max 13
_diffrn_reflns_limit_h_min -11
_diffrn_reflns_limit_k_max 26
_diffrn_reflns_limit_k_min -26
_diffrn_reflns_limit_l_max 6
_diffrn_reflns_limit_l_min -10
_diffrn_reflns_number 10299
_diffrn_reflns_theta_full 25.10
_diffrn_reflns_theta_max 25.10
_diffrn_reflns_theta_min 2.69
_exptl_absorpt_coefficient_mu 0.316
_exptl_absorpt_correction_T_max 0.9252
_exptl_absorpt_correction_T_min 0.8948
_exptl_absorpt_correction_type multi-scan
_exptl_absorpt_process_details sadabs
_exptl_crystal_colour yellow
_exptl_crystal_density_diffrn 1.417
_exptl_crystal_density_method 'not measured'
_exptl_crystal_description block
_exptl_crystal_F_000 904
_exptl_crystal_size_max 0.36
_exptl_crystal_size_mid 0.30
_exptl_crystal_size_min 0.25
_refine_diff_density_max 0.325
_refine_diff_density_min -0.342
_refine_diff_density_rms 0.047
_refine_ls_extinction_method none
_refine_ls_goodness_of_fit_ref 1.042
_refine_ls_hydrogen_treatment mixed
_refine_ls_matrix_type full
_refine_ls_number_parameters 283
_refine_ls_number_reflns 3644
_refine_ls_number_restraints 0
_refine_ls_restrained_S_all 1.042
_refine_ls_R_factor_all 0.0369
_refine_ls_R_factor_gt 0.0341
_refine_ls_shift/su_max 0.001
_refine_ls_shift/su_mean 0.000
_refine_ls_structure_factor_coef Fsqd
_refine_ls_weighting_details 'calc w=1/[\s^2^(Fo^2^)+(0.0380P)^2^+1.1255P] where P=(Fo^2^+2Fc^2^)/3'
_refine_ls_weighting_scheme calc
_refine_ls_wR_factor_gt 0.0876
_refine_ls_wR_factor_ref 0.0897
_reflns_number_gt 3367
_reflns_number_total 3644
_reflns_threshold_expression >2sigma(I)
_cod_data_source_file c6ra23938b2.cif
_cod_data_source_block H2L
_cod_original_cell_volume 2047.3(4)
_cod_original_sg_symbol_H-M P21/c
_cod_database_code 7227226

loop_
_symmetry_equiv_pos_as_xyz
'x, y, z'
'-x, y+1/2, -z+1/2'
'-x, -y, -z'
'x, -y-1/2, z-1/2'

loop_
_atom_site_label
_atom_site_type_symbol
_atom_site_fract_x
_atom_site_fract_y
_atom_site_fract_z
_atom_site_U_iso_or_equiv
_atom_site_adp_type
_atom_site_occupancy
_atom_site_symmetry_multiplicity
_atom_site_calc_flag
_atom_site_refinement_flags
C1 C -0.07517(16) 0.67308(8) 0.5655(2) 0.0245(4) Uani 1 1 d .
H1 H -0.0144 0.6760 0.5152 0.029 Uiso 1 1 calc R
C2 C -0.15617(18) 0.72095(8) 0.5592(2) 0.0310(4) Uani 1 1 d .
H2 H -0.1494 0.7569 0.5060 0.037 Uiso 1 1 calc R
C3 C -0.24715(19) 0.71680(9) 0.6300(2) 0.0354(4) Uani 1 1 d .
H3 H -0.3020 0.7498 0.6261 0.042 Uiso 1 1 calc R
C4 C -0.25669(18) 0.66412(9) 0.7060(2) 0.0342(4) Uani 1 1 d .
H4 H -0.3198 0.6610 0.7527 0.041 Uiso 1 1 calc R
C5 C -0.17605(16) 0.61560(8) 0.7156(2) 0.0254(4) Uani 1 1 d .
H5 H -0.1837 0.5797 0.7684 0.030 Uiso 1 1 calc R
C6 C -0.08342(14) 0.62063(7) 0.64621(18) 0.0188(3) Uani 1 1 d .
C7 C 0.12034(14) 0.57277(7) 0.64581(17) 0.0166(3) Uani 1 1 d .
C8 C 0.17310(14) 0.51322(7) 0.69267(17) 0.0160(3) Uani 1 1 d .
C9 C 0.07802(15) 0.48263(7) 0.73924(18) 0.0178(3) Uani 1 1 d .
C10 C 0.07782(17) 0.41948(8) 0.7962(2) 0.0243(4) Uani 1 1 d .
C11 C 0.29129(14) 0.49035(7) 0.69593(17) 0.0156(3) Uani 1 1 d .
C12 C 0.35838(14) 0.43964(7) 0.80458(18) 0.0164(3) Uani 1 1 d .
C13 C 0.38739(15) 0.44422(7) 0.97177(18) 0.0200(3) Uani 1 1 d .
H13 H 0.3614 0.4787 1.0140 0.024 Uiso 1 1 calc R
C14 C 0.45409(16) 0.39843(8) 1.0763(2) 0.0239(4) Uani 1 1 d .
H14 H 0.4760 0.4017 1.1904 0.029 Uiso 1 1 calc R
C15 C 0.48815(15) 0.34801(7) 1.0118(2) 0.0248(4) Uani 1 1 d .
C16 C 0.46023(16) 0.34242(7) 0.8459(2) 0.0246(4) Uani 1 1 d .
H16 H 0.4848 0.3074 0.8041 0.030 Uiso 1 1 calc R
C17 C 0.39583(15) 0.38883(7) 0.74238(19) 0.0202(3) Uani 1 1 d .
H17 H 0.3772 0.3860 0.6289 0.024 Uiso 1 1 calc R
C18 C 0.32622(14) 0.55420(7) 0.35601(18) 0.0157(3) Uani 1 1 d .
C19 C 0.27073(14) 0.60622(7) 0.24878(18) 0.0170(3) Uani 1 1 d .
C20 C 0.24416(15) 0.66377(7) 0.28765(19) 0.0207(3) Uani 1 1 d .
H20 H 0.2616 0.6774 0.3953 0.025 Uiso 1 1 calc R
C21 C 0.18722(17) 0.69950(8) 0.1443(2) 0.0278(4) Uani 1 1 d .
H21 H 0.1626 0.7401 0.1457 0.033 Uiso 1 1 calc R
C22 C 0.17204(18) 0.66907(8) 0.0051(2) 0.0300(4) Uani 1 1 d .
H22 H 0.1355 0.6861 -0.1009 0.036 Uiso 1 1 calc R
Cl1 Cl 0.56919(5) 0.29012(2) 1.14303(6) 0.03950(15) Uani 1 1 d .
H10A H 0.139(2) 0.4148(10) 0.915(3) 0.044(6) Uiso 1 1 d .
H10B H -0.002(2) 0.4091(9) 0.783(3) 0.036(5) Uiso 1 1 d .
H10C H 0.1067(19) 0.3912(9) 0.735(2) 0.032(5) Uiso 1 1 d .
N1 N 0.00244(12) 0.57198(6) 0.66193(15) 0.0176(3) Uani 1 1 d .
N2 N -0.02236(13) 0.51655(6) 0.71868(16) 0.0200(3) Uani 1 1 d .
N3 N 0.35698(12) 0.51125(6) 0.61013(15) 0.0178(3) Uani 1 1 d .
H3A H 0.4322 0.4949 0.6245 0.021 Uiso 1 1 calc R
N4 N 0.31181(13) 0.55771(6) 0.49918(15) 0.0189(3) Uani 1 1 d .
H4A H 0.2742 0.5891 0.5220 0.023 Uiso 1 1 calc R
O1 O 0.16875(10) 0.61864(5) 0.60843(13) 0.0204(2) Uani 1 1 d .
O2 O 0.37994(10) 0.51177(5) 0.31735(13) 0.0200(2) Uani 1 1 d .
S1 S 0.22579(4) 0.597025(19) 0.04229(5) 0.02724(13) Uani 1 1 d .

loop_
_atom_site_aniso_label
_atom_site_aniso_U_11
_atom_site_aniso_U_22
_atom_site_aniso_U_33
_atom_site_aniso_U_23
_atom_site_aniso_U_13
_atom_site_aniso_U_12
C1 0.0222(8) 0.0272(9) 0.0247(8) 0.0008(7) 0.0100(7) 0.0044(7)
C2 0.0317(10) 0.0261(9) 0.0344(9) 0.0043(7) 0.0119(8) 0.0088(8)
C3 0.0325(10) 0.0328(10) 0.0431(11) -0.0030(8) 0.0170(9) 0.0137(8)
C4 0.0285(9) 0.0407(11) 0.0413(10) -0.0042(8) 0.0221(8) 0.0065(8)
C5 0.0232(8) 0.0282(9) 0.0280(8) -0.0020(7) 0.0136(7) 0.0013(7)
C6 0.0155(7) 0.0215(8) 0.0176(7) -0.0039(6) 0.0043(6) 0.0020(6)
C7 0.0172(7) 0.0190(8) 0.0143(7) -0.0025(6) 0.0067(6) 0.0004(6)
C8 0.0171(7) 0.0168(7) 0.0146(7) -0.0013(6) 0.0066(6) -0.0012(6)
C9 0.0169(7) 0.0200(8) 0.0165(7) -0.0020(6) 0.0067(6) -0.0018(6)
C10 0.0213(9) 0.0211(9) 0.0325(9) 0.0025(7) 0.0129(7) -0.0036(7)
C11 0.0180(7) 0.0144(7) 0.0148(7) -0.0031(6) 0.0068(6) -0.0016(6)
C12 0.0140(7) 0.0158(8) 0.0199(7) 0.0001(6) 0.0071(6) -0.0022(6)
C13 0.0214(8) 0.0177(8) 0.0217(8) -0.0008(6) 0.0091(6) -0.0016(6)
C14 0.0243(8) 0.0234(9) 0.0207(8) 0.0030(6) 0.0052(7) -0.0064(7)
C15 0.0170(8) 0.0186(8) 0.0356(9) 0.0107(7) 0.0068(7) -0.0016(7)
C16 0.0232(8) 0.0154(8) 0.0390(10) 0.0006(7) 0.0161(7) 0.0008(7)
C17 0.0210(8) 0.0185(8) 0.0237(8) -0.0015(6) 0.0114(6) -0.0012(6)
C18 0.0123(7) 0.0172(8) 0.0187(7) -0.0017(6) 0.0071(6) -0.0031(6)
C19 0.0146(7) 0.0198(8) 0.0177(7) -0.0003(6) 0.0075(6) -0.0025(6)
C20 0.0218(8) 0.0190(8) 0.0218(8) 0.0028(6) 0.0092(6) -0.0021(6)
C21 0.0277(9) 0.0186(9) 0.0344(9) 0.0026(7) 0.0089(7) -0.0009(7)
C22 0.0313(9) 0.0276(9) 0.0242(8) 0.0077(7) 0.0033(7) -0.0038(8)
Cl1 0.0323(3) 0.0271(3) 0.0527(3) 0.0219(2) 0.0094(2) 0.00423(19)
N1 0.0158(6) 0.0174(7) 0.0211(6) 0.0002(5) 0.0090(5) 0.0001(5)
N2 0.0184(7) 0.0198(7) 0.0226(7) -0.0002(5) 0.0088(5) -0.0033(6)
N3 0.0191(6) 0.0168(7) 0.0200(6) 0.0030(5) 0.0105(5) 0.0040(5)
N4 0.0239(7) 0.0159(7) 0.0212(6) 0.0040(5) 0.0135(5) 0.0060(5)
O1 0.0227(6) 0.0164(6) 0.0275(6) 0.0010(4) 0.0159(5) 0.0010(5)
O2 0.0192(5) 0.0206(6) 0.0226(5) -0.0017(4) 0.0109(5) 0.0029(5)
S1 0.0361(3) 0.0257(3) 0.0184(2) -0.00106(16) 0.00884(18) -0.00132(18)

loop_
_atom_type_symbol
_atom_type_description
_atom_type_scat_dispersion_real
_atom_type_scat_dispersion_imag
_atom_type_scat_source
C C 0.0033 0.0016 'International Tables Vol C Tables 4.2.6.8 and 6.1.1.4'
H H 0.0000 0.0000 'International Tables Vol C Tables 4.2.6.8 and 6.1.1.4'
N N 0.0061 0.0033 'International Tables Vol C Tables 4.2.6.8 and 6.1.1.4'
O O 0.0106 0.0060 'International Tables Vol C Tables 4.2.6.8 and 6.1.1.4'
S S 0.1246 0.1234 'International Tables Vol C Tables 4.2.6.8 and 6.1.1.4'
Cl Cl 0.1484 0.1585 'International Tables Vol C Tables 4.2.6.8 and 6.1.1.4'

loop_
_geom_angle_atom_site_label_1
_geom_angle_atom_site_label_2
_geom_angle_atom_site_label_3
_geom_angle
C2 C1 C6 119.69(16)
C1 C2 C3 120.68(18)
C4 C3 C2 119.12(17)
C3 C4 C5 121.51(17)
C4 C5 C6 118.86(17)
C1 C6 C5 120.10(15)
C1 C6 N1 121.06(14)
C5 C6 N1 118.83(15)
O1 C7 N1 124.20(14)
O1 C7 C8 130.74(14)
N1 C7 C8 104.90(12)
C11 C8 C7 127.86(14)
C11 C8 C9 127.50(14)
C7 C8 C9 104.63(13)
N2 C9 C8 111.78(14)
N2 C9 C10 118.62(14)
C8 C9 C10 129.51(14)
N3 C11 C8 125.67(14)
N3 C11 C12 112.80(13)
C8 C11 C12 121.51(13)
C17 C12 C13 119.97(14)
C17 C12 C11 120.94(13)
C13 C12 C11 119.05(13)
C14 C13 C12 120.07(15)
C15 C14 C13 119.02(15)
C14 C15 C16 121.93(15)
C14 C15 Cl1 118.80(13)
C16 C15 Cl1 119.27(13)
C17 C16 C15 118.83(15)
C16 C17 C12 120.16(14)
O2 C18 N4 123.72(14)
O2 C18 C19 123.31(13)
N4 C18 C19 112.97(13)
C20 C19 C18 129.93(14)
C20 C19 S1 111.93(12)
C18 C19 S1 118.12(11)
C19 C20 C21 111.00(14)
C22 C21 C20 112.80(16)
C21 C22 S1 112.59(13)
C7 N1 N2 112.21(12)
C7 N1 C6 128.05(13)
N2 N1 C6 119.31(12)
C9 N2 N1 106.43(12)
C11 N3 N4 122.74(13)
C18 N4 N3 119.07(12)
C22 S1 C19 91.69(8)

loop_
_geom_bond_atom_site_label_1
_geom_bond_atom_site_label_2
_geom_bond_distance
C1 C2 1.388(2)
C1 C6 1.396(2)
C2 C3 1.391(3)
C3 C4 1.381(3)
C4 C5 1.391(3)
C5 C6 1.401(2)
C6 N1 1.420(2)
C7 O1 1.2619(19)
C7 N1 1.3801(19)
C7 C8 1.449(2)
C8 C11 1.406(2)
C8 C9 1.452(2)
C9 N2 1.307(2)
C9 C10 1.499(2)
C11 N3 1.3320(19)
C11 C12 1.489(2)
C12 C17 1.396(2)
C12 C13 1.398(2)
C13 C14 1.389(2)
C14 C15 1.383(2)
C15 C16 1.390(3)
C15 Cl1 1.7424(16)
C16 C17 1.388(2)
C18 O2 1.2398(18)
C18 N4 1.3463(19)
C18 C19 1.478(2)
C19 C20 1.393(2)
C19 S1 1.7182(15)
C20 C21 1.428(2)
C21 C22 1.364(3)
C22 S1 1.7046(19)
N1 N2 1.4046(18)
N3 N4 1.3853(17)
